data_4343988
loop_
_publ_author_name
'Stylianou, Marios'
'Drouza, Chryssoula'
'Giapintzakis, John'
'Athanasopoulos, Georgios I.'
'Keramidas, Anastasios D.'

_publ_section_title
;
 Aerial Oxidation of a V(IV)-Iminopyridine Hydroquinonate Complex: A Trap
 for the V(IV)-Semiquinonate Radical Intermediate.
;
_journal_issue 15
_journal_name_full 'Inorganic chemistry'
_journal_page_first 7218
_journal_page_last 7229
_journal_paper_doi 10.1021/acs.inorgchem.5b00571
_journal_volume 54
_journal_year 2015
_chemical_formula_sum 'C32 H45.9 Cl2 N6 O12.45 V2'
_chemical_formula_weight 886.70
_chemical_name_systematic
;
 ?
;
_space_group_crystal_system trigonal
_space_group_IT_number 148
_space_group_name_Hall '-R 3'
_space_group_name_H-M_alt 'R -3 :H'
_symmetry_space_group_name_Hall '-R 3'
_symmetry_space_group_name_H-M 'R -3 :H'
_atom_sites_solution_hydrogens geom
_audit_creation_method SHELXL-2014
_cell_angle_alpha 90.000(4)
_cell_angle_beta 90.000(3)
_cell_angle_gamma 120.000(5)
_cell_formula_units_Z 9
_cell_length_a 24.9740(11)
_cell_length_b 24.9740(14)
_cell_length_c 17.5048(6)
_cell_measurement_temperature 100(2)
_cell_volume 9455.1(9)
_computing_structure_refinement 'SHELXL-2014 (Sheldrick, 2014)'
_diffrn_ambient_temperature 100(2)
_diffrn_measured_fraction_theta_full 0.984
_diffrn_measured_fraction_theta_max 0.885
_diffrn_measurement_device_type 'KM4 XCALIBUR2'
_diffrn_radiation_type MoK\a
_diffrn_radiation_wavelength 0.71073
_diffrn_reflns_av_R_equivalents 0.0171
_diffrn_reflns_av_unetI/netI 0.0108
_diffrn_reflns_Laue_measured_fraction_full 0.984
_diffrn_reflns_Laue_measured_fraction_max 0.885
_diffrn_reflns_limit_h_max 34
_diffrn_reflns_limit_h_min -35
_diffrn_reflns_limit_k_max 36
_diffrn_reflns_limit_k_min -35
_diffrn_reflns_limit_l_max 25
_diffrn_reflns_limit_l_min -23
_diffrn_reflns_number 42805
_diffrn_reflns_point_group_measured_fraction_full 0.984
_diffrn_reflns_point_group_measured_fraction_max 0.885
_diffrn_reflns_theta_full 25.242
_diffrn_reflns_theta_max 31.246
_diffrn_reflns_theta_min 3.263
_diffrn_source 'fine-focus sealed tube'
_exptl_absorpt_coefficient_mu 0.635
_exptl_absorpt_correction_T_max 0.947
_exptl_absorpt_correction_T_min 0.887
_exptl_absorpt_correction_type analytical
_exptl_crystal_colour 'dark blue'
_exptl_crystal_density_diffrn 1.402
_exptl_crystal_description plate
_exptl_crystal_F_000 4117
_exptl_crystal_size_max 0.3210
_exptl_crystal_size_mid 0.1562
_exptl_crystal_size_min 0.0845
_refine_diff_density_max 1.363
_refine_diff_density_min -0.565
_refine_diff_density_rms 0.106
_refine_ls_extinction_method none
_refine_ls_goodness_of_fit_ref 1.087
_refine_ls_hydrogen_treatment constr
_refine_ls_matrix_type full
_refine_ls_number_parameters 258
_refine_ls_number_reflns 6055
_refine_ls_number_restraints 0
_refine_ls_restrained_S_all 1.087
_refine_ls_R_factor_all 0.0601
_refine_ls_R_factor_gt 0.0521
_refine_ls_shift/su_max 0.000
_refine_ls_shift/su_mean 0.000
_refine_ls_structure_factor_coef Fsqd
_refine_ls_weighting_details 'w=1/[\s^2^(Fo^2^)+(0.0881P)^2^+31.1333P] where P=(Fo^2^+2Fc^2^)/3'
_refine_ls_weighting_scheme calc
_refine_ls_wR_factor_gt 0.1489
_refine_ls_wR_factor_ref 0.1563
_reflns_Friedel_coverage 0.000
_reflns_number_gt 5291
_reflns_number_total 6055
_reflns_threshold_expression 'I > 2\s(I)'
_cod_data_source_file ic5b00571_si_002.cif
_cod_data_source_block shelx
_cod_depositor_comments 'Adding full bibliography for 4343981--4343988.cif.'
_cod_original_cell_volume 9455.0(9)
_cod_original_formula_sum 'C32 H45.90 Cl2 N6 O12.45 V2'
_cod_database_code 4343988
_shelx_space_group_comment
;
The symmetry employed for this shelxl refinement is uniquely defined
by the following loop, which should always be used as a source of
symmetry information in preference to the above space-group names.
They are only intended as comments.
;
_shelxl_version_number 2014-3

loop_
_space_group_symop_operation_xyz
'x, y, z'
'-y, x-y, z'
'-x+y, -x, z'
'x+2/3, y+1/3, z+1/3'
'-y+2/3, x-y+1/3, z+1/3'
'-x+y+2/3, -x+1/3, z+1/3'
'x+1/3, y+2/3, z+2/3'
'-y+1/3, x-y+2/3, z+2/3'
'-x+y+1/3, -x+2/3, z+2/3'
'-x, -y, -z'
'y, -x+y, -z'
'x-y, x, -z'
'-x+2/3, -y+1/3, -z+1/3'
'y+2/3, -x+y+1/3, -z+1/3'
'x-y+2/3, x+1/3, -z+1/3'
'-x+1/3, -y+2/3, -z+2/3'
'y+1/3, -x+y+2/3, -z+2/3'
'x-y+1/3, x+2/3, -z+2/3'

loop_
_atom_site_label
_atom_site_type_symbol
_atom_site_fract_x
_atom_site_fract_y
_atom_site_fract_z
_atom_site_U_iso_or_equiv
_atom_site_adp_type
_atom_site_occupancy
_atom_site_site_symmetry_order
_atom_site_calc_flag
_atom_site_refinement_flags_posn
_atom_site_refinement_flags_adp
_atom_site_refinement_flags_occupancy
_atom_site_disorder_assembly
_atom_site_disorder_group
V1 V 0.29672(2) 0.02741(2) 0.34690(2) 0.01969(11) Uani 1 1 d . . . . .
Cl1 Cl 0.35518(2) 0.04198(2) 0.23648(3) 0.02566(13) Uani 1 1 d . . . . .
O2 O 0.35037(7) 0.06065(7) 0.40949(9) 0.0270(3) Uani 1 1 d . . . . .
O1 O 0.27248(6) -0.05812(6) 0.35485(9) 0.0220(3) Uani 1 1 d . . . . .
N1 N 0.20997(8) -0.00338(7) 0.27243(10) 0.0204(3) Uani 1 1 d . . . . .
N2 N 0.22440(8) 0.00521(8) 0.42702(11) 0.0240(3) Uani 1 1 d . . . . .
C3 C 0.17734(9) -0.11542(8) 0.28695(11) 0.0190(3) Uani 1 1 d . . . . .
N3 N 0.29553(9) 0.10852(8) 0.31647(11) 0.0265(4) Uani 1 1 d . . . . .
C2 C 0.20959(9) -0.16231(8) 0.38768(11) 0.0193(3) Uani 1 1 d . . . . .
H2 H 0.2388 -0.1587 0.4233 0.023 Uiso 1 1 calc R U . . .
C4 C 0.19235(9) -0.06276(9) 0.23294(11) 0.0210(4) Uani 1 1 d . . . . .
H4A H 0.2261 -0.0569 0.2000 0.025 Uiso 1 1 calc R U . . .
H4B H 0.1567 -0.0738 0.2008 0.025 Uiso 1 1 calc R U . . .
C13 C 0.26637(12) 0.16104(11) 0.22619(15) 0.0332(5) Uani 1 1 d . . . . .
H13 H 0.2445 0.1597 0.1826 0.040 Uiso 1 1 calc R U . . .
C15 C 0.33419(15) 0.21689(11) 0.32943(17) 0.0415(6) Uani 1 1 d . . . . .
H15 H 0.3583 0.2535 0.3561 0.050 Uiso 1 1 calc R U . . .
C12 C 0.26399(10) 0.10762(9) 0.25362(13) 0.0265(4) Uani 1 1 d . . . . .
C1 C 0.22151(9) -0.10997(8) 0.34275(11) 0.0186(3) Uani 1 1 d . . . . .
C10 C 0.23436(12) 0.00504(11) 0.50324(13) 0.0302(4) Uani 1 1 d . . . . .
H10 H 0.2743 0.0185 0.5205 0.036 Uiso 1 1 calc R U . . .
C8 C 0.12723(13) -0.03579(12) 0.52986(16) 0.0379(5) Uani 1 1 d . . . . .
H8 H 0.0946 -0.0494 0.5643 0.045 Uiso 1 1 calc R U . . .
C9 C 0.18711(13) -0.01445(13) 0.55588(15) 0.0367(5) Uani 1 1 d . . . . .
H9 H 0.1952 -0.0133 0.6079 0.044 Uiso 1 1 calc R U . . .
C5 C 0.15773(10) -0.00853(10) 0.31903(13) 0.0250(4) Uani 1 1 d . . . . .
H5A H 0.1195 -0.0441 0.3020 0.030 Uiso 1 1 calc R U . . .
H5B H 0.1542 0.0280 0.3110 0.030 Uiso 1 1 calc R U . . .
C6 C 0.16625(10) -0.01503(9) 0.40215(13) 0.0248(4) Uani 1 1 d . . . . .
C14 C 0.30189(14) 0.21627(11) 0.26486(16) 0.0385(6) Uani 1 1 d . . . . .
H14 H 0.3040 0.2525 0.2476 0.046 Uiso 1 1 calc R U . . .
C7 C 0.11666(11) -0.03658(11) 0.45281(15) 0.0329(5) Uani 1 1 d . . . . .
H7 H 0.0767 -0.0514 0.4345 0.039 Uiso 1 1 calc R U . . .
C11 C 0.22786(10) 0.04627(9) 0.21426(13) 0.0250(4) Uani 1 1 d . . . . .
H11A H 0.1912 0.0430 0.1906 0.030 Uiso 1 1 calc R U . . .
H11B H 0.2529 0.0423 0.1747 0.030 Uiso 1 1 calc R U . . .
C16 C 0.32995(13) 0.16226(11) 0.35360(15) 0.0349(5) Uani 1 1 d . . . . .
H16 H 0.3516 0.1626 0.3970 0.042 Uiso 1 1 calc R U . . .
O1W O 0.99576(9) 0.88597(10) 0.2637(2) 0.0581(7) Uani 1 1 d . . . A 10
O6 O 1.0000 1.0000 0.3437(5) 0.140(3) Uani 1 3 d S T P B 1
O7 O 0.0000 0.0000 0.5000 0.139(5) Uani 1 6 d S T P C 2
O1P O 0.9593(4) 1.0071(4) 0.3262(5) 0.043(3) Uiso 0.238(10) 1 d . . P D 3
O2P O 1.0372(6) 0.8836(7) 0.1497(8) 0.137(7) Uiso 0.49(2) 1 d . . P E 4
O5P O 0.0755(6) 0.0047(7) 0.1487(8) 0.116(7) Uiso 0.347(16) 1 d . . P F 5
O3P O 0.9877(5) 0.8966(5) 0.3041(6) 0.085(4) Uiso 0.392(14) 1 d . . P G 6
O4P O 0.2886(10) -0.1878(11) 0.5513(14) 0.137(11) Uiso 0.29(2) 1 d . . P H 7
O6P O 0.4900(11) 0.3482(11) 0.3103(14) 0.053(9) Uiso 0.111(14) 1 d . . P I 8
O7P O 0.5122(12) 0.3533(11) 0.3533(17) 0.41(2) Uiso 0.86(5) 1 d . . P J 9

loop_
_atom_site_aniso_label
_atom_site_aniso_U_11
_atom_site_aniso_U_22
_atom_site_aniso_U_33
_atom_site_aniso_U_23
_atom_site_aniso_U_13
_atom_site_aniso_U_12
V1 0.01884(17) 0.01387(16) 0.02603(19) -0.00001(11) -0.00189(11) 0.00794(12)
Cl1 0.0256(2) 0.0236(2) 0.0300(2) 0.00273(17) 0.00177(17) 0.01396(19)
O2 0.0261(7) 0.0204(7) 0.0304(8) -0.0016(6) -0.0041(6) 0.0085(6)
O1 0.0192(6) 0.0142(6) 0.0318(7) 0.0008(5) -0.0035(5) 0.0078(5)
N1 0.0218(7) 0.0142(7) 0.0264(8) 0.0046(6) 0.0009(6) 0.0100(6)
N2 0.0251(8) 0.0198(8) 0.0293(9) 0.0027(6) 0.0015(7) 0.0129(7)
C3 0.0202(8) 0.0153(8) 0.0235(8) 0.0015(6) 0.0002(6) 0.0103(7)
N3 0.0299(9) 0.0171(7) 0.0338(9) 0.0012(6) 0.0026(7) 0.0128(7)
C2 0.0199(8) 0.0159(8) 0.0234(8) -0.0002(6) -0.0033(7) 0.0100(7)
C4 0.0237(9) 0.0154(8) 0.0233(9) 0.0012(6) -0.0026(7) 0.0094(7)
C13 0.0424(13) 0.0243(10) 0.0393(12) 0.0104(9) 0.0087(10) 0.0215(10)
C15 0.0592(17) 0.0189(10) 0.0462(15) -0.0021(9) 0.0057(12) 0.0194(11)
C12 0.0289(10) 0.0181(8) 0.0348(11) 0.0062(8) 0.0062(8) 0.0136(8)
C1 0.0186(8) 0.0140(7) 0.0245(8) 0.0002(6) -0.0007(6) 0.0092(7)
C10 0.0337(11) 0.0300(10) 0.0298(11) 0.0036(8) 0.0014(8) 0.0181(9)
C8 0.0384(13) 0.0369(12) 0.0393(13) 0.0132(10) 0.0161(10) 0.0196(11)
C9 0.0438(14) 0.0373(12) 0.0328(12) 0.0083(10) 0.0066(10) 0.0231(11)
C5 0.0212(9) 0.0229(9) 0.0346(11) 0.0040(8) 0.0016(8) 0.0137(7)
C6 0.0255(9) 0.0179(8) 0.0341(10) 0.0043(7) 0.0033(8) 0.0132(7)
C14 0.0539(15) 0.0205(10) 0.0456(14) 0.0102(9) 0.0158(12) 0.0220(10)
C7 0.0267(10) 0.0293(11) 0.0428(13) 0.0095(9) 0.0080(9) 0.0142(9)
C11 0.0286(10) 0.0177(8) 0.0292(10) 0.0065(7) -0.0003(8) 0.0120(7)
C16 0.0457(14) 0.0200(10) 0.0384(12) -0.0037(9) -0.0016(10) 0.0159(10)
O1W 0.0181(8) 0.0346(11) 0.108(2) -0.0006(12) -0.0185(11) 0.0028(8)
O6 0.170(6) 0.170(6) 0.080(5) 0.000 0.000 0.085(3)
O7 0.159(7) 0.159(7) 0.097(8) 0.000 0.000 0.080(4)

loop_
_atom_type_symbol
_atom_type_description
_atom_type_scat_dispersion_real
_atom_type_scat_dispersion_imag
_atom_type_scat_source
C C 0.0033 0.0016 'International Tables Vol C Tables 4.2.6.8 and 6.1.1.4'
H H 0.0000 0.0000 'International Tables Vol C Tables 4.2.6.8 and 6.1.1.4'
N N 0.0061 0.0033 'International Tables Vol C Tables 4.2.6.8 and 6.1.1.4'
O O 0.0106 0.0060 'International Tables Vol C Tables 4.2.6.8 and 6.1.1.4'
Cl Cl 0.1484 0.1585 'International Tables Vol C Tables 4.2.6.8 and 6.1.1.4'
V V 0.3005 0.5294 'International Tables Vol C Tables 4.2.6.8 and 6.1.1.4'

loop_
_geom_angle_atom_site_label_1
_geom_angle_atom_site_label_2
_geom_angle_atom_site_label_3
_geom_angle
_geom_angle_site_symmetry_1
O2 V1 O1 104.16(7) .
O2 V1 N3 94.85(8) .
O1 V1 N3 160.52(7) .
O2 V1 N2 93.73(8) .
O1 V1 N2 84.70(7) .
N3 V1 N2 89.94(7) .
O2 V1 N1 163.96(7) .
O1 V1 N1 87.06(6) .
N3 V1 N1 73.46(7) .
N2 V1 N1 75.66(7) .
O2 V1 Cl1 100.90(6) .
O1 V1 Cl1 93.34(5) .
N3 V1 Cl1 87.09(6) .
N2 V1 Cl1 165.26(6) .
N1 V1 Cl1 89.66(5) .
C1 O1 V1 134.88(12) .
C5 N1 C4 111.01(16) .
C5 N1 C11 109.37(15) .
C4 N1 C11 109.14(16) .
C5 N1 V1 110.83(13) .
C4 N1 V1 110.78(11) .
C11 N1 V1 105.55(12) .
C6 N2 C10 118.72(19) .
C6 N2 V1 119.94(15) .
C10 N2 V1 121.00(15) .
C2 C3 C1 118.84(16) 16_545
C2 C3 C4 120.72(17) 16_545
C1 C3 C4 120.18(16) .
C16 N3 C12 119.21(19) .
C16 N3 V1 121.84(17) .
C12 N3 V1 118.64(14) .
C3 C2 C1 121.59(17) 16_545
N1 C4 C3 113.49(16) .
C14 C13 C12 119.0(2) .
C16 C15 C14 118.9(2) .
N3 C12 C13 121.5(2) .
N3 C12 C11 116.11(17) .
C13 C12 C11 122.4(2) .
O1 C1 C2 118.37(17) .
O1 C1 C3 122.06(16) .
C2 C1 C3 119.56(16) .
N2 C10 C9 122.1(2) .
C7 C8 C9 119.3(2) .
C10 C9 C8 118.9(2) .
N1 C5 C6 112.19(17) .
N2 C6 C7 121.4(2) .
N2 C6 C5 117.35(18) .
C7 C6 C5 121.0(2) .
C15 C14 C13 119.3(2) .
C8 C7 C6 119.5(2) .
N1 C11 C12 108.22(17) .
N3 C16 C15 122.2(3) .

loop_
_geom_bond_atom_site_label_1
_geom_bond_atom_site_label_2
_geom_bond_distance
_geom_bond_site_symmetry_2
V1 O2 1.6038(16) .
V1 O1 1.9118(14) .
V1 N3 2.1090(18) .
V1 N2 2.1295(18) .
V1 N1 2.3063(17) .
V1 Cl1 2.3387(6) .
O1 C1 1.301(2) .
N1 C5 1.489(3) .
N1 C4 1.489(2) .
N1 C11 1.490(2) .
N2 C6 1.349(3) .
N2 C10 1.358(3) .
C3 C2 1.371(3) 16_545
C3 C1 1.428(3) .
C3 C4 1.507(3) .
N3 C16 1.345(3) .
N3 C12 1.347(3) .
C2 C3 1.371(3) 16_545
C2 C1 1.424(2) .
C13 C14 1.387(4) .
C13 C12 1.391(3) .
C15 C16 1.381(3) .
C15 C14 1.384(4) .
C12 C11 1.501(3) .
C10 C9 1.380(3) .
C8 C7 1.373(4) .
C8 C9 1.390(4) .
C5 C6 1.491(3) .
C6 C7 1.394(3) .
